data_4061849
loop_
_publ_author_name
'Yumiko Nakajima'
'Hiroharu Suzuk'

_publ_section_title
;
 Nitrogen-Nitrogen Bond Cleavage of Hydrazine Derivatives by Trinuclear
Pentahydride Complex of Ruthenium,
(Cp'Ru)3(m-H)3(m3-H)2 (Cp' = h5-C5Me5)
;
_journal_name_full Organometallics
_journal_year 2003
_chemical_formula_sum 'C36 H52 N2 Ru3'
_chemical_formula_weight 816.01
_space_group_IT_number 12
_symmetry_cell_setting monoclinic
_symmetry_space_group_name_Hall '-C 2y'
_symmetry_space_group_name_H-M 'C 1 2/m 1'
_cell_angle_alpha 90.00
_cell_angle_beta 103.5890(16)
_cell_angle_gamma 90.00
_cell_formula_units_Z 4
_cell_length_a 17.5985(15)
_cell_length_b 18.3863(15)
_cell_length_c 11.1112(5)
_cell_measurement_temperature 223(2)
_cell_volume 3494.6(4)
_diffrn_ambient_temperature 223(2)
_exptl_crystal_density_diffrn 1.549
_cod_original_sg_symbol_H-M 'C 2/m'
_cod_database_code 4061849

loop_
_symmetry_equiv_pos_as_xyz
'x, y, z'
'x, -y, z'
'x+1/2, y+1/2, z'
'x+1/2, -y+1/2, z'
'-x, -y, -z'
'-x, y, -z'
'-x+1/2, -y+1/2, -z'
'-x+1/2, y+1/2, -z'

loop_
_atom_site_label
_atom_site_type_symbol
_atom_site_fract_x
_atom_site_fract_y
_atom_site_fract_z
_atom_site_U_iso_or_equiv
_atom_site_adp_type
_atom_site_occupancy
_atom_site_symmetry_multiplicity
_atom_site_calc_flag
_atom_site_refinement_flags
_atom_site_disorder_assembly
_atom_site_disorder_group
Ru1 Ru 0.25798(2) 0.42576(2) 0.20657(4) 0.03092(17) Uani 1 1 d . . .
Ru2 Ru 0.15184(3) 0.5000 0.30477(5) 0.02949(18) Uani 1 2 d S . .
N1 N 0.2701(3) 0.5000 0.3460(5) 0.0298(12) Uani 1 2 d S . .
N2 N 0.1766(4) 0.5000 0.1392(6) 0.0316(13) Uani 1 2 d S . .
C1 C 0.3141(4) 0.5000 0.4698(8) 0.0398(18) Uani 1 2 d S . .
C2 C 0.3324(4) 0.4353(4) 0.5350(6) 0.0518(16) Uani 1 1 d . . .
C3 C 0.3711(5) 0.4348(5) 0.6595(7) 0.065(2) Uani 1 1 d . . .
C4 C 0.3899(6) 0.5000 0.7233(9) 0.062(3) Uani 1 2 d S . .
C5 C 0.2690(4) 0.3070(3) 0.2342(6) 0.0456(14) Uani 1 1 d . . .
C6 C 0.2233(4) 0.3237(3) 0.1120(5) 0.0414(13) Uani 1 1 d . . .
C7 C 0.2731(4) 0.3618(3) 0.0491(5) 0.0452(14) Uani 1 1 d . . .
C8 C 0.3474(4) 0.3688(4) 0.1306(7) 0.0497(15) Uani 1 1 d . . .
C9 C 0.3461(4) 0.3340(3) 0.2440(6) 0.0494(15) Uani 1 1 d . . .
C10 C 0.2428(6) 0.2623(4) 0.3300(7) 0.075(3) Uani 1 1 d . . .
H10A H 0.1866 0.2664 0.3180 0.112 Uiso 1 1 calc R . .
H10B H 0.2682 0.2798 0.4119 0.112 Uiso 1 1 calc R . .
H10C H 0.2567 0.2118 0.3220 0.112 Uiso 1 1 calc R . .
C11 C 0.1417(4) 0.2998(4) 0.0588(8) 0.0622(19) Uani 1 1 d . . .
H11A H 0.1108 0.3411 0.0211 0.093 Uiso 1 1 calc R . .
H11B H 0.1197 0.2800 0.1240 0.093 Uiso 1 1 calc R . .
H11C H 0.1415 0.2627 -0.0034 0.093 Uiso 1 1 calc R . .
C12 C 0.2505(6) 0.3860(5) -0.0829(6) 0.075(3) Uani 1 1 d . . .
H12A H 0.1963 0.4015 -0.1029 0.112 Uiso 1 1 calc R . .
H12B H 0.2570 0.3459 -0.1364 0.112 Uiso 1 1 calc R . .
H12C H 0.2836 0.4262 -0.0951 0.112 Uiso 1 1 calc R . .
C13 C 0.4186(5) 0.3991(6) 0.0969(11) 0.093(3) Uani 1 1 d . . .
H13A H 0.4028 0.4326 0.0281 0.139 Uiso 1 1 calc R . .
H13B H 0.4488 0.3598 0.0733 0.139 Uiso 1 1 calc R . .
H13C H 0.4502 0.4247 0.1675 0.139 Uiso 1 1 calc R . .
C14 C 0.4161(6) 0.3234(6) 0.3505(10) 0.095(3) Uani 1 1 d . . .
H14A H 0.3987 0.3103 0.4242 0.142 Uiso 1 1 calc R . .
H14B H 0.4459 0.3682 0.3653 0.142 Uiso 1 1 calc R . .
H14C H 0.4487 0.2849 0.3305 0.142 Uiso 1 1 calc R . .
C15A C 0.1059(4) 0.4788(3) 0.4735(6) 0.042(3) Uiso 0.50 1 d PG . .
C16A C 0.0655(4) 0.4340(3) 0.3747(6) 0.041(3) Uiso 0.50 1 d PG . .
C17A C 0.0265(4) 0.4802(3) 0.2769(6) 0.039(3) Uiso 0.50 1 d PG . .
C18A C 0.0427(4) 0.5534(3) 0.3153(6) 0.040(2) Uiso 0.50 1 d PG . .
C19A C 0.0918(4) 0.5526(3) 0.4368(6) 0.034(2) Uiso 0.50 1 d PG . .
C20A C 0.1551(7) 0.4525(5) 0.5961(9) 0.112(8) Uiso 0.50 1 d PG . .
C21A C 0.0643(7) 0.3518(5) 0.3737(9) 0.125(9) Uiso 0.50 1 d PG . .
C22A C -0.0235(7) 0.4556(5) 0.1537(10) 0.128(9) Uiso 0.50 1 d PG . .
C23A C 0.0130(7) 0.6205(5) 0.2401(9) 0.120(8) Uiso 0.50 1 d PG . .
C24A C 0.1234(7) 0.6186(5) 0.5135(9) 0.106(7) Uiso 0.50 1 d PG . .

loop_
_atom_site_aniso_label
_atom_site_aniso_U_11
_atom_site_aniso_U_22
_atom_site_aniso_U_33
_atom_site_aniso_U_23
_atom_site_aniso_U_13
_atom_site_aniso_U_12
Ru1 0.0353(3) 0.0286(2) 0.0292(2) -0.00202(16) 0.00819(16) 0.00202(17)
Ru2 0.0268(3) 0.0331(3) 0.0290(3) 0.000 0.0074(2) 0.000
N1 0.027(3) 0.034(3) 0.028(3) 0.000 0.007(2) 0.000
N2 0.034(3) 0.033(3) 0.028(3) 0.000 0.007(2) 0.000
C1 0.027(4) 0.048(5) 0.040(4) 0.000 -0.002(3) 0.000
C2 0.057(4) 0.054(4) 0.041(3) 0.007(3) 0.004(3) -0.002(3)
C3 0.072(5) 0.074(5) 0.043(4) 0.010(4) 0.001(3) 0.002(4)
C4 0.054(6) 0.091(8) 0.039(5) 0.000 0.004(4) 0.000
C5 0.071(4) 0.028(3) 0.040(3) 0.003(2) 0.017(3) 0.008(3)
C6 0.054(4) 0.030(3) 0.039(3) -0.006(2) 0.010(3) -0.001(2)
C7 0.069(4) 0.036(3) 0.036(3) -0.002(2) 0.022(3) 0.008(3)
C8 0.044(3) 0.042(3) 0.068(4) -0.011(3) 0.025(3) 0.002(3)
C9 0.048(4) 0.039(3) 0.057(4) -0.008(3) 0.003(3) 0.019(3)
C10 0.137(8) 0.042(4) 0.055(4) 0.011(3) 0.042(5) 0.005(4)
C11 0.049(4) 0.045(4) 0.088(5) -0.018(4) 0.006(4) -0.005(3)
C12 0.132(8) 0.063(5) 0.037(3) -0.001(3) 0.033(4) 0.012(5)
C13 0.076(6) 0.077(6) 0.147(10) -0.023(6) 0.070(6) -0.004(5)
C14 0.074(6) 0.085(7) 0.105(7) -0.026(6) -0.019(5) 0.042(5)

loop_
_geom_bond_atom_site_label_1
_geom_bond_atom_site_label_2
_geom_bond_distance
_geom_bond_site_symmetry_2
_geom_bond_publ_flag
Ru1 N2 1.992(5) . ?
Ru1 N1 2.038(4) . ?
Ru1 C6 2.168(6) . ?
Ru1 C7 2.176(6) . ?
Ru1 C5 2.207(6) . ?
Ru1 C8 2.216(6) . ?
Ru1 C9 2.263(6) . ?
Ru1 Ru1 2.7301(9) 2_565 ?
Ru1 Ru2 2.7387(6) . ?
Ru2 N2 1.988(6) . ?
Ru2 N1 2.023(6) . ?
Ru2 C18A 2.185(7) . ?
Ru2 C18A 2.185(7) 2_565 ?
Ru2 C17A 2.186(7) . ?
Ru2 C17A 2.186(7) 2_565 ?
Ru2 C19A 2.221(6) . ?
Ru2 C19A 2.221(7) 2_565 ?
Ru2 C16A 2.222(7) . ?
Ru2 C16A 2.222(7) 2_565 ?
Ru2 C15A 2.244(6) . ?
Ru2 C15A 2.244(6) 2_565 ?
N1 C1 1.411(10) . ?
N1 Ru1 2.038(4) 2_565 ?
N2 Ru1 1.992(5) 2_565 ?
C1 C2 1.391(8) 2_565 ?
C1 C2 1.391(8) . ?
C2 C3 1.391(9) . ?
C3 C4 1.392(10) . ?
C4 C3 1.392(10) 2_565 ?
C5 C9 1.425(10) . ?
C5 C6 1.439(8) . ?
C5 C10 1.500(9) . ?
C6 C7 1.427(9) . ?
C6 C11 1.485(9) . ?
C7 C8 1.411(9) . ?
C7 C12 1.494(9) . ?
C8 C9 1.418(10) . ?
C8 C13 1.496(10) . ?
C9 C14 1.506(10) . ?
C15A C19A 0.716(8) 2_565 ?
C15A C15A 0.780(11) 2_565 ?
C15A C16A 1.422(4) . ?
C15A C19A 1.422(4) . ?
C15A C20A 1.512(5) . ?
C15A C24A 1.853(14) 2_565 ?
C15A C20A 1.910(11) 2_565 ?
C15A C18A 1.939(5) 2_565 ?
C15A C16A 1.979(7) 2_565 ?
C16A C18A 0.725(5) 2_565 ?
C16A C19A 0.775(5) 2_565 ?
C16A C17A 1.422(4) . ?
C16A C21A 1.512(5) . ?
C16A C23A 1.856(7) 2_565 ?
C16A C24A 1.901(6) 2_565 ?
C16A C17A 1.947(10) 2_565 ?
C16A C15A 1.979(10) 2_565 ?
C17A C17A 0.730(11) 2_565 ?
C17A C18A 0.767(8) 2_565 ?
C17A C18A 1.422(4) . ?
C17A C22A 1.512(5) . ?
C17A C22A 1.864(11) 2_565 ?
C17A C23A 1.898(14) 2_565 ?
C17A C16A 1.947(7) 2_565 ?
C17A C19A 1.970(5) 2_565 ?
C18A C16A 0.725(3) 2_565 ?
C18A C17A 0.767(10) 2_565 ?
C18A C19A 1.422(4) . ?
C18A C23A 1.512(5) . ?
C18A C21A 1.867(13) 2_565 ?
C18A C22A 1.904(6) 2_565 ?
C18A C15A 1.939(7) 2_565 ?
C18A C18A 1.965(10) 2_565 ?
C19A C15A 0.716(10) 2_565 ?
C19A C16A 0.775(3) 2_565 ?
C19A C24A 1.512(5) . ?
C19A C20A 1.859(6) 2_565 ?
C19A C21A 1.912(12) 2_565 ?
C19A C19A 1.934(10) 2_565 ?
C19A C17A 1.970(7) 2_565 ?
C20A C24A 1.619(12) 2_565 ?
C20A C20A 1.746(16) 2_565 ?
C20A C19A 1.859(5) 2_565 ?
C20A C15A 1.910(10) 2_565 ?
C21A C23A 1.628(10) 2_565 ?
C21A C24A 1.741(10) 2_565 ?
C21A C18A 1.867(14) 2_565 ?
C21A C19A 1.912(14) 2_565 ?
C22A C22A 1.632(16) 2_565 ?
C22A C23A 1.733(11) 2_565 ?
C22A C17A 1.864(8) 2_565 ?
C22A C18A 1.904(5) 2_565 ?
C23A C21A 1.628(3) 2_565 ?
C23A C22A 1.733(16) 2_565 ?
C23A C16A 1.856(11) 2_565 ?
C23A C17A 1.898(13) 2_565 ?
C24A C20A 1.619(16) 2_565 ?
C24A C21A 1.741(3) 2_565 ?
C24A C15A 1.853(12) 2_565 ?
C24A C16A 1.901(10) 2_565 ?
